data_4033282
loop_
_publ_author_name
'Zhang, Zhi-Pei'
'Xie, Kai-Xue'
'Yang, Chen'
'Li, Man'
'Li, Xin'

_publ_section_title
;
 Asymmetric Synthesis of Dihydrocoumarins through Chiral Phosphoric Acid
 Catalyzed Cycloannulation of para-Quinone Methides and Azlactones.
;
_journal_name_full 'The Journal of organic chemistry'
_journal_paper_doi 10.1021/acs.joc.7b02750
_journal_year 2017
_chemical_absolute_configuration ad
_chemical_formula_moiety 'C39 H43 N O4'
_chemical_formula_sum 'C39 H43 N O4'
_chemical_formula_weight 589.74
_space_group_crystal_system hexagonal
_space_group_IT_number 170
_space_group_name_Hall 'P 65'
_space_group_name_H-M_alt 'P 65'
_symmetry_space_group_name_Hall 'P 65'
_symmetry_space_group_name_H-M 'P 65'
_atom_sites_solution_hydrogens mixed
_atom_sites_solution_primary dual
_audit_creation_date 2017-10-24
_audit_creation_method
;
Olex2 1.2
(compiled 2017.08.10 svn.r3458 for OlexSys, GUI svn.r5381)
;
_cell_angle_alpha 90
_cell_angle_beta 90
_cell_angle_gamma 120
_cell_formula_units_Z 6
_cell_length_a 15.64960(10)
_cell_length_b 15.64960(10)
_cell_length_c 28.7595(3)
_cell_measurement_reflns_used 36762
_cell_measurement_temperature 294(2)
_cell_measurement_theta_max 78.7130
_cell_measurement_theta_min 3.1930
_cell_volume 6099.84(8)
_computing_cell_refinement 'CrysAlisPro 1.171.38.46 (Rigaku OD, 2015)'
_computing_data_collection 'CrysAlisPro 1.171.38.46 (Rigaku OD, 2015)'
_computing_data_reduction 'CrysAlisPro 1.171.38.46 (Rigaku OD, 2015)'
_computing_molecular_graphics 'Olex2 (Dolomanov et al., 2009)'
_computing_publication_material 'Olex2 (Dolomanov et al., 2009)'
_computing_structure_refinement 'ShelXL (Sheldrick, 2015)'
_computing_structure_solution 'ShelXT (Sheldrick, 2015)'
_diffrn_ambient_temperature 294.15
_diffrn_detector PILT
_diffrn_measured_fraction_theta_full 0.998
_diffrn_measured_fraction_theta_max 0.986
_diffrn_measurement_details
;
List of Runs (angles in degrees, time in seconds):

  # Type    Start    End  Width  t~exp~   \w     \q     \k     \f   Frames
--------------------------------------------------------------------------
  1  \w   -115.00 -21.00   1.00    5.00    --  -35.00 -72.00-180.00   94
  2  \w    -50.00  40.00   1.00    5.00    --  -35.00  43.00 -72.00   90
  3  \w   -114.00 -21.00   1.00    5.00    --  -35.00 -44.00-180.00   93
  4  \w    -50.00  40.00   1.00    5.00    --  -35.00  43.00-144.00   90
  5  \w   -115.00 -22.00   1.00    5.00    --  -35.00 -72.00 144.00   93
  6  \w    -50.00  40.00   1.00    5.00    --  -35.00  72.00-180.00   90
  7  \w   -115.00 -25.00   1.00    5.00    --  -35.00 -44.00-108.00   90
  8  \w   -112.00 -21.00   1.00    5.00    --  -35.00 -72.00-144.00   91
  9  \w   -119.00 -29.00   1.00    5.00    --  -35.00 -15.00-108.00   90
 10  \w   -115.00 -25.00   1.00    5.00    --  -35.00 -44.00 108.00   90
 11  \w   -115.00 -24.00   1.00    5.00    --  -35.00 -72.00 -36.00   91
 12  \w   -125.00 -33.00   1.00    5.00    --  -35.00 -72.00 -72.00   92
 13  \w   -114.00 -21.00   1.00    5.00    --  -35.00 -72.00 108.00   93
 14  \w   -191.00 -96.00   1.00   20.00    -- -110.00 -72.00-108.00   95
 15  \w   -187.00 -96.00   1.00   20.00    -- -110.00 -72.00-180.00   91
 16  \w   -125.00 -32.00   1.00   20.00    -- -110.00  72.00-108.00   93
 17  \w   -187.00 -97.00   1.00   20.00    -- -110.00 -15.00-180.00   90
 18  \w   -187.00 -96.00   1.00   20.00    -- -110.00 -44.00 144.00   91
 19  \w   -187.00 -96.00   1.00   20.00    -- -110.00 -44.00-180.00   91
 20  \w   -125.00 -33.00   1.00   20.00    -- -110.00  72.00  36.00   92
 21  \w   -187.00 -97.00   1.00   20.00    -- -110.00 -44.00-144.00   90
;
_diffrn_measurement_device 'abstract diffractometer'
_diffrn_measurement_device_type 'Rigaku Xtalab P200'
_diffrn_measurement_method '\w scans'
_diffrn_orient_matrix_type 'CrysAlisPro convention (1999,Acta A55,543-557)'
_diffrn_orient_matrix_UB_11 0.0784970000
_diffrn_orient_matrix_UB_12 -0.0301853000
_diffrn_orient_matrix_UB_13 0.0086469000
_diffrn_orient_matrix_UB_21 -0.0814487000
_diffrn_orient_matrix_UB_22 -0.1093666000
_diffrn_orient_matrix_UB_23 0.0008313000
_diffrn_orient_matrix_UB_31 0.0115364000
_diffrn_orient_matrix_UB_32 -0.0066903000
_diffrn_orient_matrix_UB_33 -0.0528506000
_diffrn_radiation_monochromator confocal
_diffrn_radiation_probe x-ray
_diffrn_radiation_type CuK\a
_diffrn_radiation_wavelength 1.54184
_diffrn_reflns_av_R_equivalents 0.0204
_diffrn_reflns_av_unetI/netI 0.0089
_diffrn_reflns_Laue_measured_fraction_full 0.998
_diffrn_reflns_Laue_measured_fraction_max 0.986
_diffrn_reflns_limit_h_max 19
_diffrn_reflns_limit_h_min -14
_diffrn_reflns_limit_k_max 16
_diffrn_reflns_limit_k_min -19
_diffrn_reflns_limit_l_max 28
_diffrn_reflns_limit_l_min -34
_diffrn_reflns_number 67790
_diffrn_reflns_point_group_measured_fraction_full 0.916
_diffrn_reflns_point_group_measured_fraction_max 0.890
_diffrn_reflns_theta_full 67.684
_diffrn_reflns_theta_max 79.335
_diffrn_reflns_theta_min 3.261
_diffrn_source 'rotating anode'
_diffrn_source_type 'Enhance (Cu) X-ray Source'
_exptl_absorpt_coefficient_mu 0.484
_exptl_absorpt_correction_T_max 1.00000
_exptl_absorpt_correction_T_min 0.80339
_exptl_absorpt_correction_type multi-scan
_exptl_absorpt_process_details
;
CrysAlisPro 1.171.38.46 (Rigaku Oxford Diffraction, 2015)
Empirical absorption correction using spherical harmonics,
 implemented in SCALE3 ABSPACK scaling algorithm.
;
_exptl_crystal_colour colourless
_exptl_crystal_colour_primary colourless
_exptl_crystal_density_diffrn 0.963
_exptl_crystal_description prism
_exptl_crystal_F_000 1896
_exptl_crystal_size_max 0.34
_exptl_crystal_size_mid 0.26
_exptl_crystal_size_min 0.22
_refine_diff_density_max 0.196
_refine_diff_density_min -0.164
_refine_diff_density_rms 0.045
_refine_ls_abs_structure_details
;
 Flack x determined using 2832 quotients [(I+)-(I-)]/[(I+)+(I-)]
 (Parsons, Flack and Wagner, Acta Cryst. B69 (2013) 249-259).
;
_refine_ls_abs_structure_Flack 0.07(4)
_refine_ls_extinction_coef 0.0022(3)
_refine_ls_extinction_expression Fc^*^=kFc[1+0.001xFc^2^\l^3^/sin(2\q)]^-1/4^
_refine_ls_extinction_method 'SHELXL-2017/1 (Sheldrick 2017)'
_refine_ls_goodness_of_fit_ref 1.083
_refine_ls_hydrogen_treatment mixed
_refine_ls_matrix_type full
_refine_ls_number_parameters 470
_refine_ls_number_reflns 7844
_refine_ls_number_restraints 180
_refine_ls_restrained_S_all 1.157
_refine_ls_R_factor_all 0.0572
_refine_ls_R_factor_gt 0.0542
_refine_ls_shift/su_max 0.011
_refine_ls_shift/su_mean 0.001
_refine_ls_structure_factor_coef Fsqd
_refine_ls_weighting_details 'w=1/[\s^2^(Fo^2^)+(0.1205P)^2^+0.1114P] where P=(Fo^2^+2Fc^2^)/3'
_refine_ls_weighting_scheme calc
_refine_ls_wR_factor_gt 0.1594
_refine_ls_wR_factor_ref 0.1636
_reflns_Friedel_coverage 0.770
_reflns_Friedel_fraction_full 0.830
_reflns_Friedel_fraction_max 0.791
_reflns_number_gt 7047
_reflns_number_total 7844
_reflns_threshold_expression 'I > 2\s(I)'
_cod_data_source_file jo7b02750_si_002.cif
_cod_data_source_block p20171020b_sq
_cod_original_cell_volume 6099.84(10)
_cod_database_code 4033282
_shelx_shelxl_version_number 2017/1
_chemical_oxdiff_formula C39H43NO4
_shelx_space_group_comment
;
The symmetry employed for this shelxl refinement is uniquely defined
by the following loop, which should always be used as a source of
symmetry information in preference to the above space-group names.
They are only intended as comments.
;
_shelx_estimated_absorpt_t_max 0.901
_shelx_estimated_absorpt_t_min 0.853
_reflns_odcompleteness_completeness 98.41
_reflns_odcompleteness_iscentric 1
_reflns_odcompleteness_theta 79.09
_olex2_refinement_description
;
1. Fixed Uiso
 At 1.2 times of:
  All C(H) groups, All C(H,H,H,H) groups, All N(H) groups
 At 1.5 times of:
  All C(H,H,H) groups, All O(H) groups
2. Restrained distances
 C18-C15 = C18A-C15A
 1.5 with sigma of 0.01
 C19-C20 = C19-C20A
 1.5 with sigma of 0.01
 C11-C12 \\sim C11-C12A
 with sigma of 0.01
 C18-C14 \\sim C18-C16 \\sim C18A-C14A \\sim C18A-C16A
 with sigma of 0.01
 C11-C13 \\sim C11-C17 \\sim C11-C13A \\sim C11-C17A
 with sigma of 0.01
 C19-C21 \\sim C19-C25 \\sim C19-C25A \\sim C19-C21A
 with sigma of 0.01
3. Uiso/Uaniso restraints and constraints
Uanis(C12) \\sim Ueq, Uanis(C13) \\sim Ueq, Uanis(C14) \\sim Ueq, Uanis(C15)
\\sim Ueq, Uanis(C16) \\sim Ueq, Uanis(C17) \\sim Ueq, Uanis(C18) \\sim Ueq,
Uanis(C20) \\sim Ueq, Uanis(C21) \\sim Ueq, Uanis(C22) \\sim Ueq, Uanis(C23)
\\sim Ueq, Uanis(C24) \\sim Ueq, Uanis(C25) \\sim Ueq, Uanis(C12A) \\sim Ueq,
Uanis(C13A) \\sim Ueq, Uanis(C14A) \\sim Ueq, Uanis(C15A) \\sim Ueq,
Uanis(C16A) \\sim Ueq, Uanis(C17A) \\sim Ueq, Uanis(C18A) \\sim Ueq,
Uanis(C20A) \\sim Ueq, Uanis(C21A) \\sim Ueq, Uanis(C22A) \\sim Ueq,
Uanis(C23A) \\sim Ueq, Uanis(C24A) \\sim Ueq, Uanis(C25A) \\sim Ueq: with sigma
of 0.01 and sigma for terminal atoms of 0.02
Uanis(C23) = Uanis(C23A)
Uanis(C14) = Uanis(C14A)
4. Others
 Sof(C12A)=Sof(C13A)=Sof(H13A)=Sof(C14A)=Sof(H14A)=Sof(C15A)=Sof(C16A)=
 Sof(H16A)=Sof(C17A)=Sof(H17A)=Sof(C18A)=Sof(H18D)=Sof(H18E)=Sof(H18F)=1-FVAR(1)
 Sof(C12)=Sof(C13)=Sof(H13)=Sof(C14)=Sof(H14)=Sof(C15)=Sof(C16)=Sof(H16)=
 Sof(C17)=Sof(H17)=Sof(C18)=Sof(H18A)=Sof(H18B)=Sof(H18C)=FVAR(1)
 Sof(H19C)=Sof(H19D)=Sof(C20A)=Sof(C21A)=Sof(H21A)=Sof(C22A)=Sof(H22A)=
 Sof(C23A)=Sof(H23A)=Sof(C24A)=Sof(H24A)=Sof(C25A)=Sof(H25A)=1-FVAR(2)
 Sof(H19A)=Sof(H19B)=Sof(C20)=Sof(C21)=Sof(H21)=Sof(C22)=Sof(H22)=Sof(C23)=
 Sof(H23)=Sof(C24)=Sof(H24)=Sof(C25)=Sof(H25)=FVAR(2)
5.a Ternary CH refined with riding coordinates:
 C3(H3)
5.b Secondary CH2 refined with riding coordinates:
 C19(H19A,H19B), C19(H19C,H19D)
5.c Aromatic/amide H refined with riding coordinates:
 C6(H6), C7(H7), C9(H9), C27(H27), C31(H31), C13(H13), C14(H14), C16(H16),
 C17(H17), C21(H21), C22(H22), C23(H23), C24(H24), C25(H25), C13A(H13A),
 C14A(H14A), C16A(H16A), C17A(H17A), C21A(H21A), C22A(H22A), C23A(H23A),
 C24A(H24A), C25A(H25A)
5.d Fitted hexagon refined as free rotating group:
 C12(C13,C14,C15,C16,C17), C20(C21,C22,C23,C24,C25), C12A(C13A,C14A,C15A,C16A,
 C17A), C20A(C21A,C22A,C23A,C24A,C25A)
5.e Idealised Me refined as rotating group:
 C10(H10A,H10B,H10C), C33(H33A,H33B,H33C), C34(H34A,H34B,H34C), C35(H35A,H35B,
 H35C), C37(H37A,H37B,H37C), C38(H38A,H38B,H38C), C39(H39A,H39B,H39C), C18(H18A,
 H18B,H18C), C18A(H18D,H18E,H18F)
5.f Idealised tetrahedral OH refined as rotating group:
 O4(H4)
;
_olex2_submission_special_instructions 'No special instructions were received'
_oxdiff_exptl_absorpt_empirical_details
;
Empirical correction (ABSPACK) includes:
- Absorption correction using spherical harmonics
- Frame scaling
- Detector area scaling
;
_oxdiff_exptl_absorpt_empirical_full_max 1.244
_oxdiff_exptl_absorpt_empirical_full_min 0.765

loop_
_space_group_symop_operation_xyz
'x, y, z'
'-y, x-y, z+2/3'
'-x+y, -x, z+1/3'
'-x, -y, z+1/2'
'y, -x+y, z+1/6'
'x-y, x, z+5/6'

loop_
_atom_site_label
_atom_site_type_symbol
_atom_site_fract_x
_atom_site_fract_y
_atom_site_fract_z
_atom_site_U_iso_or_equiv
_atom_site_adp_type
_atom_site_occupancy
_atom_site_site_symmetry_order
_atom_site_calc_flag
_atom_site_refinement_flags_posn
_atom_site_refinement_flags_adp
_atom_site_refinement_flags_occupancy
_atom_site_disorder_assembly
_atom_site_disorder_group
O1 O -0.05452(14) 0.28553(16) 0.43721(8) 0.0774(5) Uani 1 1 d . . . . .
O2 O 0.01674(18) 0.33116(16) 0.36936(8) 0.0872(6) Uani 1 1 d . . . . .
O3 O -0.02404(16) 0.12208(14) 0.37017(7) 0.0769(5) Uani 1 1 d . . . . .
O4 O 0.3829(2) 0.75779(15) 0.46907(11) 0.1129(10) Uani 1 1 d . . . . .
H4 H 0.364447 0.783738 0.449823 0.169 Uiso 1 1 calc GR . . . .
N1 N 0.05481(14) 0.17854(14) 0.43861(7) 0.0570(4) Uani 1 1 d . . . . .
H1 H 0.067(2) 0.161(2) 0.4663(13) 0.068 Uiso 1 1 d R . . . .
C1 C 0.0197(2) 0.30177(18) 0.40715(10) 0.0677(6) Uani 1 1 d . . . . .
C2 C 0.10027(16) 0.28350(16) 0.42629(9) 0.0589(5) Uani 1 1 d . . . . .
C3 C 0.13838(15) 0.34028(15) 0.47300(8) 0.0547(5) Uani 1 1 d . . . . .
H3 H 0.179168 0.316614 0.487732 0.066 Uiso 1 1 calc R . . . .
C4 C 0.04955(16) 0.31015(16) 0.50437(9) 0.0594(5) Uani 1 1 d . . . . .
C5 C -0.04078(19) 0.28350(19) 0.48486(11) 0.0688(6) Uani 1 1 d . . . . .
C6 C -0.1237(2) 0.2551(3) 0.51240(15) 0.0930(10) Uani 1 1 d . . . . .
H6 H -0.184573 0.236191 0.498833 0.112 Uiso 1 1 calc R . . . .
C7 C -0.1146(3) 0.2554(3) 0.55994(16) 0.1023(12) Uani 1 1 d . . . . .
H7 H -0.169475 0.238671 0.578477 0.123 Uiso 1 1 calc R . . . .
C8 C -0.0261(3) 0.2800(3) 0.58065(13) 0.0911(9) Uani 1 1 d . . . . .
C9 C 0.0554(2) 0.3071(2) 0.55246(10) 0.0692(6) Uani 1 1 d . . . . .
H9 H 0.115560 0.323654 0.566133 0.083 Uiso 1 1 calc R . . . .
C10 C -0.0178(4) 0.2751(5) 0.63229(16) 0.1307(18) Uani 1 1 d . . . . .
H10A H -0.013717 0.332699 0.646259 0.196 Uiso 1 1 calc GR . . . .
H10B H 0.040507 0.272140 0.639746 0.196 Uiso 1 1 calc GR . . . .
H10C H -0.074769 0.217191 0.643998 0.196 Uiso 1 1 calc GR . . . .
C11 C 0.00096(17) 0.10585(17) 0.40804(9) 0.0598(5) Uani 1 1 d D . . . .
C19 C 0.1803(2) 0.3127(2) 0.38890(10) 0.0748(7) Uani 1 1 d D . . . .
H19A H 0.213296 0.383559 0.384261 0.090 Uiso 0.555(12) 1 calc R . P A 1
H19B H 0.149162 0.281372 0.359772 0.090 Uiso 0.555(12) 1 calc R . P A 1
H19C H 0.147956 0.292483 0.358898 0.090 Uiso 0.445(12) 1 calc R . P A 2
H19D H 0.220274 0.384123 0.388531 0.090 Uiso 0.445(12) 1 calc R . P A 2
C26 C 0.20166(17) 0.45308(16) 0.46971(9) 0.0611(5) Uani 1 1 d . . . . .
C27 C 0.27972(18) 0.50041(17) 0.50032(9) 0.0635(5) Uani 1 1 d . . . . .
H27 H 0.293124 0.462665 0.520838 0.076 Uiso 1 1 calc R . . . .
C28 C 0.3395(2) 0.60370(18) 0.50149(10) 0.0706(6) Uani 1 1 d . . . . .
C29 C 0.3186(2) 0.65750(19) 0.46954(12) 0.0781(7) Uani 1 1 d . . . . .
C30 C 0.2407(2) 0.61352(19) 0.43840(12) 0.0794(7) Uani 1 1 d . . . . .
C31 C 0.1823(2) 0.51043(18) 0.44013(12) 0.0761(7) Uani 1 1 d . . . . .
H31 H 0.128017 0.479476 0.420441 0.091 Uiso 1 1 calc R . . . .
C32 C 0.4236(3) 0.6539(2) 0.53699(13) 0.0937(11) Uani 1 1 d . . . . .
C33 C 0.4097(7) 0.7278(4) 0.5661(2) 0.159(3) Uani 1 1 d . . . . .
H33A H 0.403512 0.773222 0.545928 0.238 Uiso 1 1 calc GR . . . .
H33B H 0.465730 0.763433 0.586132 0.238 Uiso 1 1 calc GR . . . .
H33C H 0.351085 0.693080 0.584655 0.238 Uiso 1 1 calc GR . . . .
C34 C 0.4239(3) 0.5794(3) 0.57186(16) 0.1072(13) Uani 1 1 d . . . . .
H34A H 0.364690 0.551475 0.590138 0.161 Uiso 1 1 calc GR . . . .
H34B H 0.480240 0.612403 0.591929 0.161 Uiso 1 1 calc GR . . . .
H34C H 0.427015 0.527782 0.555243 0.161 Uiso 1 1 calc GR . . . .
C35 C 0.5232(4) 0.6989(5) 0.5110(2) 0.164(3) Uani 1 1 d . . . . .
H35A H 0.526953 0.648034 0.494050 0.246 Uiso 1 1 calc GR . . . .
H35B H 0.576323 0.728100 0.533061 0.246 Uiso 1 1 calc GR . . . .
H35C H 0.528322 0.748576 0.489772 0.246 Uiso 1 1 calc GR . . . .
C36 C 0.2162(4) 0.6738(3) 0.40368(17) 0.1151(15) Uani 1 1 d . . . . .
C37 C 0.1942(5) 0.7448(4) 0.4293(3) 0.152(2) Uani 1 1 d . . . . .
H37A H 0.142291 0.709090 0.451454 0.228 Uiso 1 1 calc GR . . . .
H37B H 0.173820 0.777607 0.407562 0.228 Uiso 1 1 calc GR . . . .
H37C H 0.252384 0.792748 0.445351 0.228 Uiso 1 1 calc GR . . . .
C38 C 0.3047(5) 0.7319(4) 0.37077(18) 0.1352(19) Uani 1 1 d . . . . .
H38A H 0.357318 0.785502 0.387456 0.203 Uiso 1 1 calc GR . . . .
H38B H 0.284862 0.757488 0.345202 0.203 Uiso 1 1 calc GR . . . .
H38C H 0.326954 0.688829 0.359169 0.203 Uiso 1 1 calc GR . . . .
C39 C 0.1303(7) 0.6057(4) 0.3716(4) 0.226(6) Uani 1 1 d . . . . .
H39A H 0.141197 0.554643 0.359718 0.338 Uiso 1 1 calc GR . . . .
H39B H 0.126244 0.643373 0.346264 0.338 Uiso 1 1 calc GR . . . .
H39C H 0.069671 0.576486 0.388917 0.338 Uiso 1 1 calc GR . . . .
C12 C -0.0240(4) 0.0027(2) 0.42318(18) 0.076(3) Uani 0.524(7) 1 d D U P B 1
C13 C -0.1170(3) -0.0762(3) 0.4129(2) 0.086(2) Uani 0.524(7) 1 d DG U P B 1
H13 H -0.163476 -0.065036 0.398270 0.103 Uiso 0.524(7) 1 calc R . P B 1
C14 C -0.1404(4) -0.1717(3) 0.4246(3) 0.138(3) Uani 0.524(7) 1 d DG U P B 1
H14 H -0.202651 -0.224444 0.417711 0.166 Uiso 0.524(7) 1 calc R . P B 1
C15 C -0.0709(5) -0.1883(2) 0.4465(3) 0.104(3) Uani 0.524(7) 1 d DG U P B 1
C16 C 0.0221(5) -0.1095(3) 0.4567(2) 0.115(3) Uani 0.524(7) 1 d DG U P B 1
H16 H 0.068622 -0.120611 0.471381 0.138 Uiso 0.524(7) 1 calc R . P B 1
C17 C 0.0456(4) -0.0140(3) 0.4451(2) 0.090(2) Uani 0.524(7) 1 d DG U P B 1
H17 H 0.107799 0.038797 0.451940 0.108 Uiso 0.524(7) 1 calc R . P B 1
C18 C -0.0990(10) -0.2931(5) 0.4616(6) 0.143(5) Uani 0.524(7) 1 d D U P B 1
H18A H -0.083822 -0.292895 0.493941 0.214 Uiso 0.524(7) 1 calc GR . P B 1
H18B H -0.062496 -0.315569 0.443530 0.214 Uiso 0.524(7) 1 calc GR . P B 1
H18C H -0.168408 -0.336432 0.456766 0.214 Uiso 0.524(7) 1 calc GR . P B 1
C20 C 0.2578(4) 0.2834(5) 0.4015(3) 0.091(3) Uani 0.555(12) 1 d D U P A 1
C21 C 0.3446(5) 0.3503(6) 0.4239(3) 0.102(3) Uani 0.555(12) 1 d DG U P A 1
H21 H 0.356047 0.412991 0.431275 0.123 Uiso 0.555(12) 1 calc R . P A 1
C22 C 0.4143(5) 0.3233(8) 0.4353(3) 0.140(4) Uani 0.555(12) 1 d G U P A 1
H22 H 0.472315 0.368053 0.450239 0.168 Uiso 0.555(12) 1 calc R . P A 1
C23 C 0.3972(6) 0.2296(8) 0.4242(4) 0.156(4) Uani 0.555(12) 1 d G U P A 1
H23 H 0.443771 0.211581 0.431827 0.187 Uiso 0.555(12) 1 calc R . P A 1
C24 C 0.3104(6) 0.1628(5) 0.4018(5) 0.164(5) Uani 0.555(12) 1 d G U P A 1
H24 H 0.298960 0.100046 0.394450 0.197 Uiso 0.555(12) 1 calc R . P A 1
C25 C 0.2407(4) 0.1897(5) 0.3905(4) 0.138(4) Uani 0.555(12) 1 d DG U P A 1
H25 H 0.182691 0.144982 0.375485 0.166 Uiso 0.555(12) 1 calc R . P A 1
C12A C -0.0392(6) 0.0011(3) 0.42280(17) 0.066(3) Uani 0.476(7) 1 d D U P B 2
C13A C -0.0979(7) -0.0738(4) 0.39186(16) 0.114(4) Uani 0.476(7) 1 d DG U P B 2
H13A H -0.108081 -0.058257 0.361911 0.137 Uiso 0.476(7) 1 calc R . P B 2
C14A C -0.1413(7) -0.1718(3) 0.4057(2) 0.138(3) Uani 0.476(7) 1 d DG U P B 2
H14A H -0.180524 -0.221932 0.384975 0.166 Uiso 0.476(7) 1 calc R . P B 2
C15A C -0.1260(7) -0.1950(2) 0.4504(2) 0.108(3) Uani 0.476(7) 1 d DG U P B 2
C16A C -0.0674(7) -0.1201(3) 0.48137(18) 0.116(3) Uani 0.476(7) 1 d DG U P B 2
H16A H -0.057143 -0.135626 0.511317 0.139 Uiso 0.476(7) 1 calc R . P B 2
C17A C -0.0239(6) -0.0221(3) 0.46755(18) 0.109(3) Uani 0.476(7) 1 d DG U P B 2
H17A H 0.015300 0.028050 0.488254 0.131 Uiso 0.476(7) 1 calc R . P B 2
C18A C -0.1681(15) -0.3017(5) 0.4656(5) 0.163(7) Uani 0.476(7) 1 d D U P B 2
H18D H -0.218793 -0.344302 0.444223 0.244 Uiso 0.476(7) 1 calc GR . P B 2
H18E H -0.195545 -0.310235 0.496205 0.244 Uiso 0.476(7) 1 calc GR . P B 2
H18F H -0.116518 -0.317964 0.465816 0.244 Uiso 0.476(7) 1 calc GR . P B 2
C20A C 0.2471(6) 0.2721(6) 0.3938(3) 0.086(3) Uani 0.445(12) 1 d D U P A 2
C21A C 0.3195(7) 0.3068(8) 0.4280(3) 0.094(3) Uani 0.445(12) 1 d DG U P A 2
H21A H 0.325843 0.355822 0.448387 0.113 Uiso 0.445(12) 1 calc R . P A 2
C22A C 0.3823(8) 0.2684(10) 0.4318(3) 0.126(4) Uani 0.445(12) 1 d G U P A 2
H22A H 0.430740 0.291689 0.454661 0.151 Uiso 0.445(12) 1 calc R . P A 2
C23A C 0.3728(9) 0.1952(9) 0.4013(5) 0.156(4) Uani 0.445(12) 1 d G U P A 2
H23A H 0.414840 0.169508 0.403794 0.187 Uiso 0.445(12) 1 calc R . P A 2
C24A C 0.3004(8) 0.1604(8) 0.3670(6) 0.173(7) Uani 0.445(12) 1 d G U P A 2
H24A H 0.294044 0.111459 0.346651 0.208 Uiso 0.445(12) 1 calc R . P A 2
C25A C 0.2376(6) 0.1989(7) 0.3633(4) 0.146(6) Uani 0.445(12) 1 d DG U P A 2
H25A H 0.189145 0.175590 0.340376 0.176 Uiso 0.445(12) 1 calc R . P A 2

loop_
_atom_site_aniso_label
_atom_site_aniso_U_11
_atom_site_aniso_U_22
_atom_site_aniso_U_33
_atom_site_aniso_U_23
_atom_site_aniso_U_13
_atom_site_aniso_U_12
O1 0.0657(9) 0.0896(12) 0.0829(14) -0.0067(10) -0.0162(9) 0.0434(9)
O2 0.0982(14) 0.0827(12) 0.0768(14) 0.0017(10) -0.0296(11) 0.0423(11)
O3 0.0921(12) 0.0727(10) 0.0681(12) -0.0115(8) -0.0218(10) 0.0430(9)
O4 0.139(2) 0.0544(10) 0.1000(18) 0.0096(10) -0.0330(16) 0.0141(11)
N1 0.0601(9) 0.0547(9) 0.0523(11) -0.0029(7) -0.0062(8) 0.0257(7)
C1 0.0714(13) 0.0632(12) 0.0655(16) -0.0030(11) -0.0180(11) 0.0314(11)
C2 0.0610(10) 0.0553(10) 0.0550(13) 0.0029(9) -0.0071(9) 0.0251(8)
C3 0.0537(9) 0.0513(9) 0.0563(13) 0.0010(8) -0.0064(8) 0.0241(8)
C4 0.0558(10) 0.0566(10) 0.0647(14) -0.0060(9) -0.0050(9) 0.0273(8)
C5 0.0615(12) 0.0680(12) 0.0783(18) -0.0020(11) -0.0032(11) 0.0335(10)
C6 0.0642(14) 0.116(2) 0.104(3) -0.0119(19) 0.0030(15) 0.0492(16)
C7 0.0717(16) 0.124(3) 0.103(3) -0.011(2) 0.0195(17) 0.0429(18)
C8 0.0798(17) 0.105(2) 0.080(2) -0.0127(17) 0.0103(15) 0.0401(16)
C9 0.0690(13) 0.0708(13) 0.0668(16) -0.0021(11) 0.0019(11) 0.0342(11)
C10 0.121(3) 0.173(5) 0.076(3) -0.003(3) 0.024(2) 0.058(3)
C11 0.0593(10) 0.0610(11) 0.0546(13) -0.0081(9) -0.0048(9) 0.0267(9)
C19 0.0770(15) 0.0764(15) 0.0565(14) 0.0034(11) 0.0039(12) 0.0276(12)
C26 0.0627(11) 0.0532(10) 0.0640(14) 0.0006(9) -0.0060(10) 0.0263(9)
C27 0.0672(12) 0.0559(10) 0.0585(14) 0.0011(9) -0.0055(10) 0.0240(9)
C28 0.0747(14) 0.0550(11) 0.0629(15) 0.0026(10) -0.0082(12) 0.0181(10)
C29 0.0917(17) 0.0540(11) 0.0709(17) 0.0058(11) -0.0034(14) 0.0232(11)
C30 0.0925(17) 0.0594(13) 0.0812(19) 0.0096(12) -0.0101(14) 0.0341(12)
C31 0.0780(15) 0.0566(11) 0.0829(19) -0.0001(11) -0.0233(13) 0.0256(11)
C32 0.100(2) 0.0616(13) 0.082(2) 0.0022(13) -0.0269(17) 0.0121(13)
C33 0.260(8) 0.090(2) 0.106(3) -0.035(2) -0.073(4) 0.072(4)
C34 0.109(2) 0.0754(17) 0.105(3) 0.0027(18) -0.045(2) 0.0219(16)
C35 0.086(2) 0.154(5) 0.150(4) 0.038(4) -0.036(3) -0.015(3)
C36 0.137(3) 0.0674(16) 0.124(3) 0.0160(18) -0.048(3) 0.0377(18)
C37 0.161(5) 0.109(3) 0.209(7) 0.048(4) 0.007(5) 0.085(3)
C38 0.193(5) 0.108(3) 0.085(3) 0.032(2) -0.011(3) 0.060(3)
C39 0.227(8) 0.104(3) 0.281(10) 0.052(5) -0.164(8) 0.034(4)
C12 0.081(4) 0.068(5) 0.066(6) -0.021(4) -0.009(3) 0.027(3)
C13 0.082(3) 0.068(3) 0.096(6) -0.019(3) -0.004(3) 0.030(3)
C14 0.175(5) 0.079(2) 0.114(7) -0.021(4) -0.044(5) 0.028(3)
C15 0.125(6) 0.056(3) 0.117(6) -0.014(3) -0.015(5) 0.035(3)
C16 0.152(7) 0.093(4) 0.111(6) -0.009(4) -0.032(5) 0.071(5)
C17 0.114(5) 0.070(3) 0.089(5) -0.014(3) -0.024(4) 0.048(3)
C18 0.176(11) 0.067(4) 0.160(10) 0.008(5) -0.007(9) 0.042(6)
C20 0.086(5) 0.113(6) 0.065(4) -0.005(4) 0.018(4) 0.042(4)
C21 0.074(4) 0.127(6) 0.101(6) -0.013(5) -0.007(4) 0.046(4)
C22 0.114(6) 0.184(10) 0.151(8) -0.004(7) 0.007(6) 0.097(7)
C23 0.169(6) 0.169(7) 0.181(9) -0.035(6) 0.013(6) 0.123(6)
C24 0.122(6) 0.180(9) 0.220(12) 0.003(8) 0.026(7) 0.097(7)
C25 0.110(5) 0.139(7) 0.175(10) -0.031(6) 0.042(6) 0.070(5)
C12A 0.084(4) 0.057(5) 0.052(6) 0.001(3) -0.002(3) 0.031(3)
C13A 0.167(9) 0.073(4) 0.065(5) -0.012(4) -0.008(5) 0.032(5)
C14A 0.175(5) 0.079(2) 0.114(7) -0.021(4) -0.044(5) 0.028(3)
C15A 0.133(7) 0.069(4) 0.076(5) -0.004(3) 0.000(5) 0.016(4)
C16A 0.163(8) 0.072(4) 0.084(5) 0.010(3) -0.025(5) 0.036(4)
C17A 0.170(8) 0.063(3) 0.075(5) -0.008(3) -0.028(5) 0.044(4)
C18A 0.188(13) 0.070(5) 0.148(11) 0.013(6) -0.028(11) 0.002(7)
C20A 0.076(5) 0.101(6) 0.080(6) 0.010(5) 0.027(4) 0.045(4)
C21A 0.091(6) 0.133(8) 0.075(5) 0.015(5) 0.018(5) 0.070(6)
C22A 0.149(9) 0.153(10) 0.108(7) 0.004(7) 0.024(6) 0.100(8)
C23A 0.169(6) 0.169(7) 0.181(9) -0.035(6) 0.013(6) 0.123(6)
C24A 0.166(10) 0.200(12) 0.189(12) -0.028(9) 0.045(9) 0.118(9)
C25A 0.141(8) 0.166(9) 0.146(10) -0.023(7) 0.064(7) 0.088(7)

loop_
_atom_type_symbol
_atom_type_description
_atom_type_scat_dispersion_real
_atom_type_scat_dispersion_imag
_atom_type_scat_source
C C 0.0181 0.0091 'International Tables Vol C Tables 4.2.6.8 and 6.1.1.4'
H H 0.0000 0.0000 'International Tables Vol C Tables 4.2.6.8 and 6.1.1.4'
N N 0.0311 0.0180 'International Tables Vol C Tables 4.2.6.8 and 6.1.1.4'
O O 0.0492 0.0322 'International Tables Vol C Tables 4.2.6.8 and 6.1.1.4'

loop_
_geom_angle_atom_site_label_1
_geom_angle_atom_site_label_2
_geom_angle_atom_site_label_3
_geom_angle
C1 O1 C5 120.09(19)
C29 O4 H4 109.5
C2 N1 H1 120(2)
C11 N1 H1 117(2)
C11 N1 C2 122.3(2)
O1 C1 C2 116.2(2)
O2 C1 O1 117.1(2)
O2 C1 C2 126.6(3)
N1 C2 C1 108.20(18)
N1 C2 C3 105.26(18)
N1 C2 C19 111.6(2)
C1 C2 C3 108.7(2)
C1 C2 C19 108.6(2)
C19 C2 C3 114.31(19)
C2 C3 H3 107.1
C4 C3 C2 107.77(17)
C4 C3 H3 107.1
C4 C3 C26 110.92(18)
C26 C3 C2 116.49(19)
C26 C3 H3 107.1
C5 C4 C3 119.5(2)
C5 C4 C9 118.1(2)
C9 C4 C3 122.4(2)
C4 C5 O1 122.8(2)
C4 C5 C6 121.2(3)
C6 C5 O1 116.0(3)
C5 C6 H6 120.4
C7 C6 C5 119.1(3)
C7 C6 H6 120.4
C6 C7 H7 119.3
C8 C7 C6 121.3(3)
C8 C7 H7 119.3
C7 C8 C9 118.4(3)
C7 C8 C10 121.1(4)
C9 C8 C10 120.4(4)
C4 C9 H9 119.1
C8 C9 C4 121.8(3)
C8 C9 H9 119.1
C8 C10 H10A 109.5
C8 C10 H10B 109.5
C8 C10 H10C 109.5
H10A C10 H10B 109.5
H10A C10 H10C 109.5
H10B C10 H10C 109.5
O3 C11 N1 122.3(2)
O3 C11 C12 122.3(3)
O3 C11 C12A 118.5(3)
N1 C11 C12 115.4(3)
N1 C11 C12A 118.9(3)
C2 C19 H19A 108.9
C2 C19 H19B 108.9
C2 C19 H19C 108.1
C2 C19 H19D 108.1
C2 C19 C20 113.2(4)
H19A C19 H19B 107.8
H19C C19 H19D 107.3
C20 C19 H19A 108.9
C20 C19 H19B 108.9
C20A C19 C2 116.9(4)
C20A C19 H19C 108.1
C20A C19 H19D 108.1
C27 C26 C3 117.8(2)
C31 C26 C3 124.2(2)
C31 C26 C27 117.9(2)
C26 C27 H27 118.9
C26 C27 C28 122.2(2)
C28 C27 H27 118.9
C27 C28 C32 120.8(3)
C29 C28 C27 117.2(2)
C29 C28 C32 122.0(2)
O4 C29 C28 115.9(3)
O4 C29 C30 121.3(3)
C30 C29 C28 122.7(2)
C29 C30 C31 117.0(3)
C29 C30 C36 122.6(3)
C31 C30 C36 120.4(3)
C26 C31 C30 122.9(3)
C26 C31 H31 118.6
C30 C31 H31 118.6
C28 C32 C34 111.8(2)
C28 C32 C35 108.9(4)
C33 C32 C28 109.9(4)
C33 C32 C34 105.7(4)
C33 C32 C35 114.4(5)
C34 C32 C35 106.0(4)
C32 C33 H33A 109.5
C32 C33 H33B 109.5
C32 C33 H33C 109.5
H33A C33 H33B 109.5
H33A C33 H33C 109.5
H33B C33 H33C 109.5
C32 C34 H34A 109.5
C32 C34 H34B 109.5
C32 C34 H34C 109.5
H34A C34 H34B 109.5
H34A C34 H34C 109.5
H34B C34 H34C 109.5
C32 C35 H35A 109.5
C32 C35 H35B 109.5
C32 C35 H35C 109.5
H35A C35 H35B 109.5
H35A C35 H35C 109.5
H35B C35 H35C 109.5
C37 C36 C30 110.5(4)
C37 C36 C38 109.5(4)
C37 C36 C39 111.2(6)
C38 C36 C30 109.4(4)
C39 C36 C30 111.2(3)
C39 C36 C38 104.9(6)
C36 C37 H37A 109.5
C36 C37 H37B 109.5
C36 C37 H37C 109.5
H37A C37 H37B 109.5
H37A C37 H37C 109.5
H37B C37 H37C 109.5
C36 C38 H38A 109.5
C36 C38 H38B 109.5
C36 C38 H38C 109.5
H38A C38 H38B 109.5
H38A C38 H38C 109.5
H38B C38 H38C 109.5
C36 C39 H39A 109.5
C36 C39 H39B 109.5
C36 C39 H39C 109.5
H39A C39 H39B 109.5
H39A C39 H39C 109.5
H39B C39 H39C 109.5
C13 C12 C11 118.7(3)
C13 C12 C17 120.0
C17 C12 C11 121.3(3)
C12 C13 H13 120.0
C12 C13 C14 120.0
C14 C13 H13 120.0
C13 C14 H14 120.0
C13 C14 C15 120.0
C15 C14 H14 120.0
C14 C15 C18 119.7(5)
C16 C15 C14 120.0
C16 C15 C18 120.2(4)
C15 C16 H16 120.0
C17 C16 C15 120.0
C17 C16 H16 120.0
C12 C17 H17 120.0
C16 C17 C12 120.0
C16 C17 H17 120.0
C15 C18 H18A 109.5
C15 C18 H18B 109.5
C15 C18 H18C 109.5
H18A C18 H18B 109.5
H18A C18 H18C 109.5
H18B C18 H18C 109.5
C21 C20 C19 120.3(4)
C21 C20 C25 120.0
C25 C20 C19 119.7(4)
C20 C21 H21 120.0
C22 C21 C20 120.0
C22 C21 H21 120.0
C21 C22 H22 120.0
C21 C22 C23 120.0
C23 C22 H22 120.0
C22 C23 H23 120.0
C24 C23 C22 120.0
C24 C23 H23 120.0
C23 C24 H24 120.0
C23 C24 C25 120.0
C25 C24 H24 120.0
C20 C25 H25 120.0
C24 C25 C20 120.0
C24 C25 H25 120.0
C13A C12A C11 118.8(3)
C13A C12A C17A 120.0
C17A C12A C11 121.1(3)
C12A C13A H13A 120.0
C12A C13A C14A 120.0
C14A C13A H13A 120.0
C13A C14A H14A 120.0
C13A C14A C15A 120.0
C15A C14A H14A 120.0
C14A C15A C18A 121.0(4)
C16A C15A C14A 120.0
C16A C15A C18A 118.9(4)
C15A C16A H16A 120.0
C15A C16A C17A 120.0
C17A C16A H16A 120.0
C12A C17A H17A 120.0
C16A C17A C12A 120.0
C16A C17A H17A 120.0
C15A C18A H18D 109.5
C15A C18A H18E 109.5
C15A C18A H18F 109.5
H18D C18A H18E 109.5
H18D C18A H18F 109.5
H18E C18A H18F 109.5
C21A C20A C19 120.8(4)
C21A C20A C25A 120.0
C25A C20A C19 119.2(4)
C20A C21A H21A 120.0
C22A C21A C20A 120.0
C22A C21A H21A 120.0
C21A C22A H22A 120.0
C23A C22A C21A 120.0
C23A C22A H22A 120.0
C22A C23A H23A 120.0
C22A C23A C24A 120.0
C24A C23A H23A 120.0
C23A C24A H24A 120.0
C23A C24A C25A 120.0
C25A C24A H24A 120.0
C20A C25A H25A 120.0
C24A C25A C20A 120.0
C24A C25A H25A 120.0

loop_
_geom_bond_atom_site_label_1
_geom_bond_atom_site_label_2
_geom_bond_distance
O1 C1 1.366(4)
O1 C5 1.390(4)
O2 C1 1.190(4)
O3 C11 1.226(3)
O4 H4 0.8200
O4 C29 1.377(3)
N1 H1 0.89(4)
N1 C2 1.470(3)
N1 C11 1.348(3)
C1 C2 1.528(3)
C2 C3 1.556(3)
C2 C19 1.537(4)
C3 H3 0.9800
C3 C4 1.521(3)
C3 C26 1.536(3)
C4 C5 1.377(3)
C4 C9 1.389(4)
C5 C6 1.390(4)
C6 H6 0.9300
C6 C7 1.374(6)
C7 H7 0.9300
C7 C8 1.375(6)
C8 C9 1.386(4)
C8 C10 1.496(6)
C9 H9 0.9300
C10 H10A 0.9600
C10 H10B 0.9600
C10 H10C 0.9600
C11 C12 1.523(4)
C11 C12A 1.494(4)
C19 H19A 0.9700
C19 H19B 0.9700
C19 H19C 0.9700
C19 H19D 0.9700
C19 C20 1.539(5)
C19 C20A 1.477(6)
C26 C27 1.383(3)
C26 C31 1.376(4)
C27 H27 0.9300
C27 C28 1.406(3)
C28 C29 1.391(4)
C28 C32 1.536(4)
C29 C30 1.387(5)
C30 C31 1.402(4)
C30 C36 1.548(4)
C31 H31 0.9300
C32 C33 1.530(8)
C32 C34 1.540(5)
C32 C35 1.545(8)
C33 H33A 0.9600
C33 H33B 0.9600
C33 H33C 0.9600
C34 H34A 0.9600
C34 H34B 0.9600
C34 H34C 0.9600
C35 H35A 0.9600
C35 H35B 0.9600
C35 H35C 0.9600
C36 C37 1.510(9)
C36 C38 1.544(8)
C36 C39 1.536(7)
C37 H37A 0.9600
C37 H37B 0.9600
C37 H37C 0.9600
C38 H38A 0.9600
C38 H38B 0.9600
C38 H38C 0.9600
C39 H39A 0.9600
C39 H39B 0.9600
C39 H39C 0.9600
C12 C13 1.3900
C12 C17 1.3900
C13 H13 0.9300
C13 C14 1.3900
C14 H14 0.9300
C14 C15 1.3900
C15 C16 1.3900
C15 C18 1.533(7)
C16 H16 0.9300
C16 C17 1.3900
C17 H17 0.9300
C18 H18A 0.9600
C18 H18B 0.9600
C18 H18C 0.9600
C20 C21 1.3900
C20 C25 1.3900
C21 H21 0.9300
C21 C22 1.3900
C22 H22 0.9300
C22 C23 1.3900
C23 H23 0.9300
C23 C24 1.3900
C24 H24 0.9300
C24 C25 1.3900
C25 H25 0.9300
C12A C13A 1.3900
C12A C17A 1.3900
C13A H13A 0.9300
C13A C14A 1.3900
C14A H14A 0.9300
C14A C15A 1.3900
C15A C16A 1.3900
C15A C18A 1.520(7)
C16A H16A 0.9300
C16A C17A 1.3900
C17A H17A 0.9300
C18A H18D 0.9600
C18A H18E 0.9600
C18A H18F 0.9600
C20A C21A 1.3900
C20A C25A 1.3900
C21A H21A 0.9300
C21A C22A 1.3900
C22A H22A 0.9300
C22A C23A 1.3900
C23A H23A 0.9300
C23A C24A 1.3900
C24A H24A 0.9300
C24A C25A 1.3900
C25A H25A 0.9300

loop_
_geom_torsion_atom_site_label_1
_geom_torsion_atom_site_label_2
_geom_torsion_atom_site_label_3
_geom_torsion_atom_site_label_4
_geom_torsion
O1 C1 C2 N1 62.8(3)
O1 C1 C2 C3 -51.0(3)
O1 C1 C2 C19 -175.9(2)
O1 C5 C6 C7 -177.3(4)
O2 C1 C2 N1 -119.5(3)
O2 C1 C2 C3 126.7(3)
O2 C1 C2 C19 1.8(4)
O3 C11 C12 C13 -40.7(5)
O3 C11 C12 C17 136.6(4)
O3 C11 C12A C13A 4.3(7)
O3 C11 C12A C17A -171.6(5)
O4 C29 C30 C31 177.0(4)
O4 C29 C30 C36 -4.4(6)
N1 C2 C3 C4 -62.4(2)
N1 C2 C3 C26 172.29(18)
N1 C2 C19 C20 -52.4(4)
N1 C2 C19 C20A -41.7(5)
N1 C11 C12 C13 141.1(3)
N1 C11 C12 C17 -41.6(4)
N1 C11 C12A C13A 177.5(4)
N1 C11 C12A C17A 1.6(8)
C1 O1 C5 C4 8.9(4)
C1 O1 C5 C6 -172.7(3)
C1 C2 C3 C4 53.4(2)
C1 C2 C3 C26 -72.0(2)
C1 C2 C19 C20 -171.6(3)
C1 C2 C19 C20A -160.8(4)
C2 N1 C11 O3 -9.5(4)
C2 N1 C11 C12 168.7(3)
C2 N1 C11 C12A 177.5(5)
C2 C3 C4 C5 -30.0(3)
C2 C3 C4 C9 149.1(2)
C2 C3 C26 C27 -142.9(2)
C2 C3 C26 C31 41.0(4)
C2 C19 C20 C21 -93.3(6)
C2 C19 C20 C25 86.6(6)
C2 C19 C20A C21A -72.7(7)
C2 C19 C20A C25A 107.9(6)
C3 C2 C19 C20 66.9(4)
C3 C2 C19 C20A 77.7(4)
C3 C4 C5 O1 -2.0(3)
C3 C4 C5 C6 179.7(3)
C3 C4 C9 C8 179.6(3)
C3 C26 C27 C28 -177.3(3)
C3 C26 C31 C30 179.1(3)
C4 C3 C26 C27 93.3(3)
C4 C3 C26 C31 -82.7(3)
C4 C5 C6 C7 1.1(5)
C5 O1 C1 O2 -158.6(2)
C5 O1 C1 C2 19.4(3)
C5 C4 C9 C8 -1.2(4)
C5 C6 C7 C8 -2.2(7)
C6 C7 C8 C9 1.5(6)
C6 C7 C8 C10 -176.7(5)
C7 C8 C9 C4 0.2(5)
C9 C4 C5 O1 178.9(2)
C9 C4 C5 C6 0.5(4)
C10 C8 C9 C4 178.5(4)
C11 N1 C2 C1 54.2(3)
C11 N1 C2 C3 170.2(2)
C11 N1 C2 C19 -65.2(3)
C11 C12 C13 C14 177.3(5)
C11 C12 C17 C16 -177.3(5)
C11 C12A C13A C14A -176.0(8)
C11 C12A C17A C16A 175.9(8)
C19 C2 C3 C4 174.8(2)
C19 C2 C3 C26 49.5(3)
C19 C20 C21 C22 179.9(7)
C19 C20 C25 C24 -179.9(7)
C19 C20A C21A C22A -179.3(8)
C19 C20A C25A C24A 179.3(8)
C26 C3 C4 C5 98.6(2)
C26 C3 C4 C9 -82.3(3)
C26 C27 C28 C29 -1.5(5)
C26 C27 C28 C32 178.1(3)
C27 C26 C31 C30 3.0(5)
C27 C28 C29 O4 -175.2(3)
C27 C28 C29 C30 2.0(5)
C27 C28 C32 C33 -123.3(4)
C27 C28 C32 C34 -6.1(5)
C27 C28 C32 C35 110.7(4)
C28 C29 C30 C31 -0.1(6)
C28 C29 C30 C36 178.5(4)
C29 C28 C32 C33 56.3(5)
C29 C28 C32 C34 173.5(4)
C29 C28 C32 C35 -69.7(5)
C29 C30 C31 C26 -2.5(6)
C29 C30 C36 C37 -59.4(6)
C29 C30 C36 C38 61.3(5)
C29 C30 C36 C39 176.6(7)
C31 C26 C27 C28 -0.9(4)
C31 C30 C36 C37 119.2(5)
C31 C30 C36 C38 -120.2(4)
C31 C30 C36 C39 -4.8(8)
C32 C28 C29 O4 5.2(5)
C32 C28 C29 C30 -177.6(4)
C36 C30 C31 C26 178.8(4)
C12 C13 C14 C15 0.0
C13 C12 C17 C16 0.0
C13 C14 C15 C16 0.0
C13 C14 C15 C18 176.7(10)
C14 C15 C16 C17 0.0
C15 C16 C17 C12 0.0
C17 C12 C13 C14 0.0
C18 C15 C16 C17 -176.7(10)
C20 C21 C22 C23 0.0
C21 C20 C25 C24 0.0
C21 C22 C23 C24 0.0
C22 C23 C24 C25 0.0
C23 C24 C25 C20 0.0
C25 C20 C21 C22 0.0
C12A C13A C14A C15A 0.0
C13A C12A C17A C16A 0.0
C13A C14A C15A C16A 0.0
C13A C14A C15A C18A -176.7(13)
C14A C15A C16A C17A 0.0
C15A C16A C17A C12A 0.0
C17A C12A C13A C14A 0.0
C18A C15A C16A C17A 176.7(13)
C20A C21A C22A C23A 0.0
C21A C20A C25A C24A 0.0
C21A C22A C23A C24A 0.0
C22A C23A C24A C25A 0.0
C23A C24A C25A C20A 0.0
C25A C20A C21A C22A 0.0

loop_
_smtbx_masks_void_nr
_smtbx_masks_void_average_x
_smtbx_masks_void_average_y
_smtbx_masks_void_average_z
_smtbx_masks_void_volume
_smtbx_masks_void_count_electrons
1 -0.057 0.465 0.133 235.8 51.9
2 0.057 0.535 0.633 235.8 51.9
3 0.465 0.522 0.300 235.8 51.9
4 0.522 0.057 0.467 235.8 52.0
5 0.478 0.943 0.967 235.8 51.9
6 0.535 0.478 0.800 235.8 51.9
